data_4103726
loop_
_publ_author_name
'L. Jonas L. H\"aller'
'Michael J. Page'
'Stefan Erhardt'
'Stuart A. Macgregor'
'Mary F. Mahon'
'M. Abu Naser'
'Andrea V\'elez'
'Michael K. Whittlesey'

_publ_section_title
;
 Experimental and Computational Investigation of C-N Bond Activation in
 Ruthenium N-Heterocyclic Carbene Complexes
;
_journal_name_full 'Journal of the American Chemical Society'
_journal_page_first 18408
_journal_page_last 18416
_journal_paper_doi 10.1021/ja109702h
_journal_volume 132
_journal_year 2010
_chemical_formula_sum 'C58 H50 Cl N2 O P2 Ru'
_chemical_formula_weight 989.46
_chemical_name_systematic
; 
 ? 
;
_space_group_IT_number 14
_symmetry_cell_setting monoclinic
_symmetry_space_group_name_Hall '-P 2ybc'
_symmetry_space_group_name_H-M 'P 1 21/c 1'
_atom_sites_solution_hydrogens geom
_atom_sites_solution_primary direct
_atom_sites_solution_secondary difmap
_audit_creation_method SHELXL-97
_cell_angle_alpha 90.00
_cell_angle_beta 113.548(3)
_cell_angle_gamma 90.00
_cell_formula_units_Z 4
_cell_length_a 14.6767(4)
_cell_length_b 24.0479(4)
_cell_length_c 14.9109(3)
_cell_measurement_reflns_used 12019
_cell_measurement_temperature 100(2)
_cell_measurement_theta_max 32.3447
_cell_measurement_theta_min 2.8723
_cell_volume 4824.5(2)
_computing_cell_refinement
;
CrysAlisPro, Oxford Diffraction Ltd.,
Version 1.171.33.41 (release 06-05-2009 CrysAlis171 .NET)
(compiled May  6 2009,17:20:42)
;
_computing_data_collection
;
CrysAlisPro, Oxford Diffraction Ltd.,
Version 1.171.33.41 (release 06-05-2009 CrysAlis171 .NET)
(compiled May  6 2009,17:20:42)
;
_computing_data_reduction
;
CrysAlisPro, Oxford Diffraction Ltd.,
Version 1.171.33.41 (release 06-05-2009 CrysAlis171 .NET)
(compiled May  6 2009,17:20:42)
;
_computing_molecular_graphics 'ORTEX (P.McArdle 1995)'
_computing_publication_material 'SHELXL-97/2 (Sheldrick 1997)'
_computing_structure_refinement 'SHELXL-97 (Sheldrick, 1997)'
_computing_structure_solution 'SHELXS-97 (Sheldrick, 1990)'
_diffrn_ambient_temperature 100(2)
_diffrn_measured_fraction_theta_full 0.997
_diffrn_measured_fraction_theta_max 0.997
_diffrn_measurement_device_type 'Xcalibur, Atlas, Gemini ultra'
_diffrn_measurement_method '\w scans'
_diffrn_radiation_monochromator graphite
_diffrn_radiation_source 'Enhance (Mo) X-ray Source'
_diffrn_radiation_type 'Mo K\a'
_diffrn_radiation_wavelength 0.7107
_diffrn_reflns_av_R_equivalents 0.0572
_diffrn_reflns_av_sigmaI/netI 0.0958
_diffrn_reflns_limit_h_max 18
_diffrn_reflns_limit_h_min -19
_diffrn_reflns_limit_k_max 31
_diffrn_reflns_limit_k_min -23
_diffrn_reflns_limit_l_max 19
_diffrn_reflns_limit_l_min -19
_diffrn_reflns_number 41408
_diffrn_reflns_theta_full 27.48
_diffrn_reflns_theta_max 27.48
_diffrn_reflns_theta_min 3.57
_exptl_absorpt_coefficient_mu 0.490
_exptl_absorpt_correction_T_max 1.00000
_exptl_absorpt_correction_T_min 0.92233
_exptl_absorpt_correction_type multi-scan
_exptl_absorpt_process_details
;
CrysAlisPro, Oxford Diffraction Ltd.,
Version 1.171.33.41 (release 06-05-2009 CrysAlis171 .NET)
(compiled May  6 2009,17:20:42)
empirical absorption correction using spherical harmonics,
 implemented in SCALE3 ABSPACK scaling algorithm.
;
_exptl_crystal_density_diffrn 1.362
_exptl_crystal_density_method 'not measured'
_exptl_crystal_F_000 2044
_exptl_crystal_size_max 0.16
_exptl_crystal_size_mid 0.14
_exptl_crystal_size_min 0.12
_refine_diff_density_max 1.033
_refine_diff_density_min -0.870
_refine_diff_density_rms 0.095
_refine_ls_extinction_method none
_refine_ls_goodness_of_fit_ref 1.054
_refine_ls_hydrogen_treatment constr
_refine_ls_matrix_type full
_refine_ls_number_parameters 579
_refine_ls_number_reflns 11024
_refine_ls_number_restraints 0
_refine_ls_restrained_S_all 1.054
_refine_ls_R_factor_all 0.0909
_refine_ls_R_factor_gt 0.0493
_refine_ls_shift/su_max 0.001
_refine_ls_shift/su_mean 0.000
_refine_ls_structure_factor_coef Fsqd
_refine_ls_weighting_details 'calc w=1/[\s^2^(Fo^2^)+(0.0589P)^2^+1.6124P] where P=(Fo^2^+2Fc^2^)/3'
_refine_ls_weighting_scheme calc
_refine_ls_wR_factor_gt 0.1297
_refine_ls_wR_factor_ref 0.1362
_reflns_number_gt 6647
_reflns_number_total 11024
_reflns_threshold_expression >2sigma(I)
_cod_data_source_file ja109702h_si_002_4.cif
_cod_data_source_block p09mkw5
_cod_original_cell_volume 4824.46(18)
_cod_database_code 4103726

loop_
_symmetry_equiv_pos_as_xyz
'x, y, z'
'-x, y+1/2, -z+1/2'
'-x, -y, -z'
'x, -y-1/2, z-1/2'

loop_
_atom_site_label
_atom_site_type_symbol
_atom_site_fract_x
_atom_site_fract_y
_atom_site_fract_z
_atom_site_U_iso_or_equiv
_atom_site_adp_type
_atom_site_occupancy
_atom_site_symmetry_multiplicity
_atom_site_calc_flag
_atom_site_refinement_flags
Ru1 Ru 0.11824(3) 0.105438(12) 0.37747(2) 0.01419(10) Uani 1 1 d .
Cl1 Cl 0.01925(10) 0.08212(5) 0.47674(9) 0.0324(3) Uani 1 1 d .
P1 P -0.03094(8) 0.10492(4) 0.23557(7) 0.0149(2) Uani 1 1 d .
P2 P 0.26506(8) 0.10984(4) 0.52074(8) 0.0162(2) Uani 1 1 d .
O1 O 0.1175(3) 0.22871(12) 0.3686(2) 0.0292(8) Uani 1 1 d .
N1 N 0.1391(3) 0.01883(13) 0.3626(2) 0.0166(8) Uani 1 1 d .
N2 N 0.1494(3) -0.07192(13) 0.3564(3) 0.0232(9) Uani 1 1 d .
C1 C 0.1149(3) 0.18227(19) 0.3749(3) 0.0226(9) Uani 1 1 d .
C2 C 0.1130(3) -0.02852(15) 0.3903(3) 0.0195(9) Uani 1 1 d .
H2 H 0.0744 -0.0318 0.4282 0.023 Uiso 1 1 calc R
C3 C 0.2004(3) -0.05120(16) 0.3039(3) 0.0189(9) Uani 1 1 d .
C4 C 0.1937(3) 0.00521(15) 0.3081(3) 0.0153(9) Uani 1 1 d .
C5 C 0.1281(4) -0.13074(16) 0.3727(3) 0.0260(11) Uani 1 1 d .
H5 H 0.0851 -0.1288 0.4103 0.031 Uiso 1 1 calc R
C6 C 0.0661(4) -0.15888(18) 0.2778(4) 0.0337(12) Uani 1 1 d .
H6A H 0.0120 -0.1341 0.2383 0.051 Uiso 1 1 calc R
H6B H 0.0382 -0.1933 0.2913 0.051 Uiso 1 1 calc R
H6C H 0.1077 -0.1676 0.2421 0.051 Uiso 1 1 calc R
C7 C 0.2192(4) -0.16132(18) 0.4370(4) 0.0361(12) Uani 1 1 d .
H7A H 0.2620 -0.1677 0.4015 0.054 Uiso 1 1 calc R
H7B H 0.2003 -0.1971 0.4558 0.054 Uiso 1 1 calc R
H7C H 0.2553 -0.1392 0.4958 0.054 Uiso 1 1 calc R
C8 C 0.2312(3) 0.05262(16) 0.2705(3) 0.0174(9) Uani 1 1 d .
C9 C 0.2034(3) 0.10607(16) 0.2936(3) 0.0181(8) Uani 1 1 d .
C10 C 0.2361(3) 0.15155(17) 0.2583(3) 0.0220(10) Uani 1 1 d .
H10 H 0.2193 0.1878 0.2720 0.026 Uiso 1 1 calc R
C11 C 0.2929(3) 0.14586(17) 0.2030(3) 0.0229(10) Uani 1 1 d .
H11 H 0.3135 0.1783 0.1798 0.028 Uiso 1 1 calc R
C12 C 0.3198(3) 0.09457(17) 0.1814(3) 0.0237(10) Uani 1 1 d .
H12 H 0.3594 0.0910 0.1446 0.028 Uiso 1 1 calc R
C13 C 0.2871(3) 0.04788(16) 0.2152(3) 0.0198(9) Uani 1 1 d .
H13 H 0.3037 0.0119 0.1998 0.024 Uiso 1 1 calc R
C14 C 0.2511(3) -0.08569(15) 0.2552(3) 0.0215(10) Uani 1 1 d .
C15 C 0.3472(3) -0.10532(17) 0.3070(3) 0.0263(10) Uani 1 1 d .
H15 H 0.3799 -0.0978 0.3750 0.032 Uiso 1 1 calc R
C16 C 0.3954(4) -0.13586(18) 0.2599(4) 0.0312(12) Uani 1 1 d .
H16 H 0.4611 -0.1491 0.2956 0.037 Uiso 1 1 calc R
C17 C 0.3482(4) -0.14682(18) 0.1620(4) 0.0335(12) Uani 1 1 d .
H17 H 0.3814 -0.1677 0.1300 0.040 Uiso 1 1 calc R
C18 C 0.2532(4) -0.12804(18) 0.1092(4) 0.0308(12) Uani 1 1 d .
H18 H 0.2209 -0.1359 0.0413 0.037 Uiso 1 1 calc R
C19 C 0.2046(4) -0.09735(17) 0.1560(3) 0.0271(10) Uani 1 1 d .
H19 H 0.1389 -0.0843 0.1198 0.033 Uiso 1 1 calc R
C20 C -0.0213(3) 0.14275(16) 0.1333(3) 0.0177(9) Uani 1 1 d .
C21 C -0.0571(3) 0.19612(16) 0.1113(3) 0.0207(10) Uani 1 1 d .
H21 H -0.0924 0.2125 0.1459 0.025 Uiso 1 1 calc R
C22 C -0.0420(4) 0.22625(17) 0.0388(3) 0.0269(11) Uani 1 1 d .
H22 H -0.0657 0.2633 0.0249 0.032 Uiso 1 1 calc R
C23 C 0.0075(4) 0.20214(18) -0.0129(3) 0.0256(11) Uani 1 1 d .
H23 H 0.0163 0.2223 -0.0637 0.031 Uiso 1 1 calc R
C24 C 0.0438(4) 0.14948(18) 0.0087(3) 0.0257(10) Uani 1 1 d .
H24 H 0.0781 0.1332 -0.0270 0.031 Uiso 1 1 calc R
C25 C 0.0313(3) 0.11933(18) 0.0822(3) 0.0241(10) Uani 1 1 d .
H25 H 0.0583 0.0830 0.0979 0.029 Uiso 1 1 calc R
C26 C -0.1407(3) 0.13928(15) 0.2415(3) 0.0167(9) Uani 1 1 d .
C27 C -0.2341(3) 0.12935(18) 0.1690(3) 0.0254(10) Uani 1 1 d .
H27 H -0.2415 0.1021 0.1204 0.030 Uiso 1 1 calc R
C28 C -0.3165(4) 0.1582(2) 0.1660(4) 0.0341(12) Uani 1 1 d .
H28 H -0.3800 0.1503 0.1163 0.041 Uiso 1 1 calc R
C29 C -0.3069(4) 0.1991(2) 0.2357(4) 0.0329(12) Uani 1 1 d .
H29 H -0.3630 0.2198 0.2332 0.039 Uiso 1 1 calc R
C30 C -0.2142(4) 0.20891(19) 0.3082(4) 0.0331(12) Uani 1 1 d .
H30 H -0.2068 0.2367 0.3559 0.040 Uiso 1 1 calc R
C31 C -0.1314(4) 0.17884(17) 0.3129(3) 0.0231(10) Uani 1 1 d .
H31 H -0.0686 0.1853 0.3648 0.028 Uiso 1 1 calc R
C32 C -0.0839(3) 0.03653(15) 0.1873(3) 0.0171(9) Uani 1 1 d .
C33 C -0.1105(3) 0.02037(16) 0.0919(3) 0.0220(10) Uani 1 1 d .
H33 H -0.0991 0.0446 0.0471 0.026 Uiso 1 1 calc R
C34 C -0.1544(4) -0.03160(17) 0.0602(4) 0.0281(11) Uani 1 1 d .
H34 H -0.1716 -0.0431 -0.0055 0.034 Uiso 1 1 calc R
C35 C -0.1723(4) -0.06578(17) 0.1253(4) 0.0272(11) Uani 1 1 d .
H35 H -0.2030 -0.1009 0.1039 0.033 Uiso 1 1 calc R
C36 C -0.1463(3) -0.04983(17) 0.2211(3) 0.0232(10) Uani 1 1 d .
H36 H -0.1583 -0.0741 0.2655 0.028 Uiso 1 1 calc R
C37 C -0.1027(3) 0.00148(16) 0.2525(3) 0.0188(9) Uani 1 1 d .
H37 H -0.0857 0.0128 0.3183 0.023 Uiso 1 1 calc R
C38 C 0.2577(3) 0.13949(16) 0.6314(3) 0.0183(9) Uani 1 1 d .
C39 C 0.1810(3) 0.17522(16) 0.6255(3) 0.0203(9) Uani 1 1 d .
H39 H 0.1273 0.1817 0.5644 0.024 Uiso 1 1 calc R
C40 C 0.1832(4) 0.20115(17) 0.7087(3) 0.0230(10) Uani 1 1 d .
H40 H 0.1306 0.2255 0.7044 0.028 Uiso 1 1 calc R
C41 C 0.2608(4) 0.19238(17) 0.7984(3) 0.0239(10) Uani 1 1 d .
H41 H 0.2616 0.2106 0.8552 0.029 Uiso 1 1 calc R
C42 C 0.3370(3) 0.15704(17) 0.8047(3) 0.0226(10) Uani 1 1 d .
H42 H 0.3908 0.1510 0.8660 0.027 Uiso 1 1 calc R
C43 C 0.3352(3) 0.13034(17) 0.7217(3) 0.0219(10) Uani 1 1 d .
H43 H 0.3873 0.1056 0.7265 0.026 Uiso 1 1 calc R
C44 C 0.3628(3) 0.15378(18) 0.5111(3) 0.0222(10) Uani 1 1 d .
C45 C 0.3774(4) 0.20770(18) 0.5499(3) 0.0269(11) Uani 1 1 d .
H45 H 0.3392 0.2205 0.5842 0.032 Uiso 1 1 calc R
C46 C 0.4474(4) 0.2426(2) 0.5384(4) 0.0356(12) Uani 1 1 d .
H46 H 0.4564 0.2791 0.5650 0.043 Uiso 1 1 calc R
C47 C 0.5038(4) 0.2251(2) 0.4893(4) 0.0388(13) Uani 1 1 d .
H47 H 0.5528 0.2488 0.4831 0.047 Uiso 1 1 calc R
C48 C 0.4878(2) 0.17175(12) 0.4484(2) 0.0413(14) Uani 1 1 d .
H48 H 0.5254 0.1593 0.4131 0.050 Uiso 1 1 calc R
C56 C -0.4140(2) 0.01379(12) -0.0089(2) 0.0547(16) Uani 1 1 d R
H56 H -0.3536 0.0233 -0.0143 0.066 Uiso 1 1 d R
C57 C -0.4131(2) 0.00329(12) 0.0797(2) 0.0550(17) Uani 1 1 d R
H57 H -0.3522 0.0057 0.1356 0.066 Uiso 1 1 calc R
C58 C -0.4998(2) 0.01120(12) -0.0918(2) 0.0490(15) Uani 1 1 d R
H58 H -0.5004 0.0189 -0.1545 0.059 Uiso 1 1 calc R
C49 C 0.4174(4) 0.1368(2) 0.4591(3) 0.0306(11) Uani 1 1 d .
H49 H 0.4068 0.1008 0.4304 0.037 Uiso 1 1 calc R
C50 C 0.3206(3) 0.04270(16) 0.5702(3) 0.0207(10) Uani 1 1 d .
C51 C 0.4170(4) 0.02518(18) 0.5859(4) 0.0309(11) Uani 1 1 d .
H51 H 0.4581 0.0479 0.5653 0.037 Uiso 1 1 calc R
C52 C 0.4520(4) -0.0251(2) 0.6314(4) 0.0441(15) Uani 1 1 d .
H52 H 0.5183 -0.0361 0.6445 0.053 Uiso 1 1 calc R
C53 C 0.3919(4) -0.0598(2) 0.6580(4) 0.0405(14) Uani 1 1 d .
H53 H 0.4160 -0.0948 0.6875 0.049 Uiso 1 1 calc R
C54 C 0.2963(4) -0.04311(19) 0.6413(3) 0.0338(12) Uani 1 1 d .
H54 H 0.2550 -0.0665 0.6604 0.041 Uiso 1 1 calc R
C55 C 0.2611(4) 0.00679(17) 0.5977(3) 0.0258(11) Uani 1 1 d .
H55 H 0.1948 0.0174 0.5856 0.031 Uiso 1 1 calc R

loop_
_atom_site_aniso_label
_atom_site_aniso_U_11
_atom_site_aniso_U_22
_atom_site_aniso_U_33
_atom_site_aniso_U_23
_atom_site_aniso_U_13
_atom_site_aniso_U_12
Ru1 0.01695(18) 0.01209(15) 0.01388(16) -0.00002(14) 0.00653(13) 0.00013(15)
Cl1 0.0348(7) 0.0328(6) 0.0309(7) -0.0007(5) 0.0145(6) -0.0019(5)
P1 0.0176(6) 0.0137(5) 0.0137(5) -0.0009(4) 0.0066(4) 0.0008(4)
P2 0.0170(6) 0.0170(5) 0.0151(5) -0.0017(4) 0.0070(5) 0.0008(4)
O1 0.036(2) 0.0263(17) 0.032(2) -0.0022(15) 0.0211(17) 0.0020(15)
N1 0.019(2) 0.0141(16) 0.0160(18) 0.0014(14) 0.0066(16) -0.0014(14)
N2 0.029(2) 0.0152(17) 0.022(2) 0.0016(15) 0.0071(18) -0.0032(15)
C1 0.018(2) 0.034(2) 0.016(2) -0.002(2) 0.0075(18) 0.002(2)
C2 0.024(2) 0.0145(19) 0.019(2) 0.0009(17) 0.008(2) 0.0032(17)
C3 0.018(2) 0.017(2) 0.020(2) -0.0010(17) 0.0063(19) 0.0011(17)
C4 0.015(2) 0.0145(19) 0.016(2) 0.0000(16) 0.0056(18) -0.0005(16)
C5 0.034(3) 0.0136(19) 0.031(3) 0.0053(19) 0.014(2) -0.0056(19)
C6 0.043(3) 0.017(2) 0.035(3) 0.003(2) 0.009(3) -0.007(2)
C7 0.033(3) 0.024(2) 0.044(3) 0.010(2) 0.007(3) -0.003(2)
C8 0.014(2) 0.019(2) 0.015(2) -0.0016(17) 0.0013(18) 0.0007(17)
C9 0.017(2) 0.0196(19) 0.016(2) -0.0006(18) 0.0042(17) 0.0023(18)
C10 0.022(3) 0.019(2) 0.022(2) 0.0001(18) 0.006(2) 0.0006(18)
C11 0.022(3) 0.024(2) 0.024(2) 0.0057(19) 0.011(2) -0.0048(18)
C12 0.021(2) 0.032(2) 0.020(2) 0.0004(19) 0.011(2) -0.0050(19)
C13 0.021(2) 0.0161(19) 0.020(2) -0.0016(17) 0.006(2) 0.0019(17)
C14 0.024(3) 0.0101(17) 0.022(2) -0.0021(17) 0.001(2) 0.0000(17)
C15 0.026(3) 0.024(2) 0.027(2) -0.004(2) 0.008(2) -0.006(2)
C16 0.026(3) 0.028(2) 0.043(3) 0.006(2) 0.017(3) 0.009(2)
C17 0.045(3) 0.023(2) 0.043(3) -0.006(2) 0.028(3) -0.001(2)
C18 0.041(3) 0.027(2) 0.024(3) -0.008(2) 0.013(2) -0.002(2)
C19 0.029(3) 0.024(2) 0.024(2) -0.0019(19) 0.007(2) 0.0058(19)
C20 0.019(2) 0.024(2) 0.0077(19) 0.0007(16) 0.0020(18) -0.0020(17)
C21 0.026(3) 0.018(2) 0.020(2) -0.0009(18) 0.012(2) 0.0008(18)
C22 0.036(3) 0.019(2) 0.024(3) 0.0037(19) 0.010(2) -0.0001(19)
C23 0.034(3) 0.027(2) 0.020(2) 0.0062(19) 0.015(2) -0.003(2)
C24 0.029(3) 0.032(2) 0.018(2) -0.0002(19) 0.012(2) 0.002(2)
C25 0.022(3) 0.029(2) 0.020(2) 0.0010(18) 0.008(2) 0.0045(18)
C26 0.021(2) 0.0133(19) 0.019(2) 0.0007(16) 0.0106(19) 0.0034(16)
C27 0.024(3) 0.027(2) 0.025(3) -0.0051(19) 0.009(2) 0.0027(19)
C28 0.022(3) 0.045(3) 0.029(3) -0.004(2) 0.003(2) 0.007(2)
C29 0.026(3) 0.037(3) 0.037(3) -0.002(2) 0.014(2) 0.014(2)
C30 0.041(3) 0.030(2) 0.031(3) -0.009(2) 0.018(3) 0.012(2)
C31 0.023(3) 0.025(2) 0.020(2) -0.0021(18) 0.008(2) 0.0014(18)
C32 0.018(2) 0.0090(18) 0.022(2) 0.0020(16) 0.0051(19) 0.0053(16)
C33 0.028(3) 0.018(2) 0.021(2) 0.0026(18) 0.010(2) 0.0033(18)
C34 0.036(3) 0.020(2) 0.025(3) -0.0096(19) 0.009(2) -0.003(2)
C35 0.030(3) 0.019(2) 0.033(3) -0.007(2) 0.014(2) -0.0047(19)
C36 0.027(3) 0.020(2) 0.026(2) 0.0014(18) 0.014(2) -0.0046(18)
C37 0.020(2) 0.021(2) 0.016(2) -0.0041(17) 0.0085(19) 0.0019(17)
C38 0.024(3) 0.017(2) 0.017(2) -0.0021(17) 0.011(2) -0.0064(17)
C39 0.024(3) 0.019(2) 0.018(2) 0.0007(17) 0.008(2) 0.0011(17)
C40 0.030(3) 0.019(2) 0.023(2) -0.0021(18) 0.014(2) 0.0015(18)
C41 0.031(3) 0.021(2) 0.021(2) -0.0070(19) 0.012(2) -0.0028(19)
C42 0.024(3) 0.024(2) 0.016(2) -0.0027(18) 0.004(2) -0.0026(18)
C43 0.024(3) 0.020(2) 0.022(2) 0.0010(18) 0.009(2) -0.0009(18)
C44 0.015(2) 0.034(2) 0.016(2) -0.0026(19) 0.0044(19) -0.0064(18)
C45 0.027(3) 0.029(2) 0.024(3) 0.0037(19) 0.009(2) 0.0009(19)
C46 0.034(3) 0.033(3) 0.033(3) 0.003(2) 0.007(3) -0.012(2)
C47 0.029(3) 0.042(3) 0.042(3) 0.009(3) 0.011(3) -0.012(2)
C48 0.023(3) 0.076(4) 0.030(3) 0.001(3) 0.015(2) -0.009(3)
C56 0.035(4) 0.067(4) 0.061(4) -0.012(3) 0.018(3) -0.005(3)
C57 0.032(4) 0.074(4) 0.041(4) -0.009(3) -0.003(3) 0.008(3)
C58 0.060(4) 0.047(3) 0.041(4) -0.005(3) 0.021(3) 0.007(3)
C49 0.024(3) 0.042(3) 0.026(3) -0.006(2) 0.010(2) -0.006(2)
C50 0.023(3) 0.021(2) 0.013(2) -0.0010(17) 0.0010(19) 0.0076(18)
C51 0.025(3) 0.028(2) 0.035(3) -0.006(2) 0.008(2) 0.004(2)
C52 0.038(3) 0.039(3) 0.039(3) -0.010(2) -0.002(3) 0.020(3)
C53 0.054(4) 0.027(3) 0.029(3) 0.003(2) 0.004(3) 0.016(3)
C54 0.052(4) 0.025(2) 0.023(3) 0.001(2) 0.013(3) 0.011(2)
C55 0.031(3) 0.024(2) 0.019(2) 0.0009(18) 0.006(2) 0.0078(19)

loop_
_atom_type_symbol
_atom_type_description
_atom_type_scat_dispersion_real
_atom_type_scat_dispersion_imag
_atom_type_scat_source
C C 0.0033 0.0016 'International Tables Vol C Tables 4.2.6.8 and 6.1.1.4'
H H 0.0000 0.0000 'International Tables Vol C Tables 4.2.6.8 and 6.1.1.4'
N N 0.0061 0.0033 'International Tables Vol C Tables 4.2.6.8 and 6.1.1.4'
O O 0.0106 0.0060 'International Tables Vol C Tables 4.2.6.8 and 6.1.1.4'
P P 0.1023 0.0942 'International Tables Vol C Tables 4.2.6.8 and 6.1.1.4'
Cl Cl 0.1484 0.1585 'International Tables Vol C Tables 4.2.6.8 and 6.1.1.4'
Ru Ru -1.2594 0.8363 'International Tables Vol C Tables 4.2.6.8 and 6.1.1.4'

loop_
_geom_angle_atom_site_label_1
_geom_angle_atom_site_label_2
_geom_angle_atom_site_label_3
_geom_angle
_geom_angle_site_symmetry_1
_geom_angle_site_symmetry_3
C1 Ru1 C9 89.87(18) . .
C1 Ru1 N1 168.30(17) . .
C9 Ru1 N1 78.43(14) . .
C1 Ru1 P2 88.90(15) . .
C9 Ru1 P2 89.61(11) . .
N1 Ru1 P2 91.20(10) . .
C1 Ru1 P1 88.82(15) . .
C9 Ru1 P1 91.50(11) . .
N1 Ru1 P1 91.26(10) . .
P2 Ru1 P1 177.46(4) . .
C1 Ru1 Cl1 102.59(14) . .
C9 Ru1 Cl1 167.54(11) . .
N1 Ru1 Cl1 89.10(10) . .
P2 Ru1 Cl1 90.60(4) . .
P1 Ru1 Cl1 88.82(4) . .
C20 P1 C32 106.28(19) . .
C20 P1 C26 100.21(19) . .
C32 P1 C26 100.30(19) . .
C20 P1 Ru1 113.06(14) . .
C32 P1 Ru1 116.82(13) . .
C26 P1 Ru1 118.04(14) . .
C50 P2 C44 107.7(2) . .
C50 P2 C38 99.02(19) . .
C44 P2 C38 100.07(19) . .
C50 P2 Ru1 115.21(14) . .
C44 P2 Ru1 114.59(14) . .
C38 P2 Ru1 118.11(15) . .
C2 N1 C4 106.7(3) . .
C2 N1 Ru1 137.7(3) . .
C4 N1 Ru1 115.6(2) . .
C2 N2 C3 108.5(3) . .
C2 N2 C5 122.0(4) . .
C3 N2 C5 129.4(4) . .
O1 C1 Ru1 174.0(4) . .
N1 C2 N2 109.9(4) . .
N1 C2 H2 125.1 . .
N2 C2 H2 125.1 . .
C4 C3 N2 105.6(4) . .
C4 C3 C14 129.7(4) . .
N2 C3 C14 124.8(3) . .
C3 C4 N1 109.3(3) . .
C3 C4 C8 135.1(4) . .
N1 C4 C8 115.6(3) . .
N2 C5 C7 112.4(4) . .
N2 C5 C6 111.2(4) . .
C7 C5 C6 115.7(4) . .
N2 C5 H5 105.5 . .
C7 C5 H5 105.5 . .
C6 C5 H5 105.5 . .
C5 C6 H6A 109.5 . .
C5 C6 H6B 109.5 . .
H6A C6 H6B 109.5 . .
C5 C6 H6C 109.5 . .
H6A C6 H6C 109.5 . .
H6B C6 H6C 109.5 . .
C5 C7 H7A 109.5 . .
C5 C7 H7B 109.5 . .
H7A C7 H7B 109.5 . .
C5 C7 H7C 109.5 . .
H7A C7 H7C 109.5 . .
H7B C7 H7C 109.5 . .
C13 C8 C9 120.8(4) . .
C13 C8 C4 124.5(4) . .
C9 C8 C4 114.7(4) . .
C10 C9 C8 116.3(4) . .
C10 C9 Ru1 128.0(3) . .
C8 C9 Ru1 115.7(3) . .
C9 C10 C11 121.9(4) . .
C9 C10 H10 119.0 . .
C11 C10 H10 119.0 . .
C12 C11 C10 121.6(4) . .
C12 C11 H11 119.2 . .
C10 C11 H11 119.2 . .
C11 C12 C13 117.9(4) . .
C11 C12 H12 121.1 . .
C13 C12 H12 121.1 . .
C8 C13 C12 121.5(4) . .
C8 C13 H13 119.3 . .
C12 C13 H13 119.3 . .
C19 C14 C15 118.8(4) . .
C19 C14 C3 120.3(4) . .
C15 C14 C3 120.9(4) . .
C14 C15 C16 120.4(4) . .
C14 C15 H15 119.8 . .
C16 C15 H15 119.8 . .
C17 C16 C15 119.8(5) . .
C17 C16 H16 120.1 . .
C15 C16 H16 120.1 . .
C16 C17 C18 120.9(5) . .
C16 C17 H17 119.6 . .
C18 C17 H17 119.6 . .
C17 C18 C19 119.5(5) . .
C17 C18 H18 120.2 . .
C19 C18 H18 120.2 . .
C14 C19 C18 120.6(4) . .
C14 C19 H19 119.7 . .
C18 C19 H19 119.7 . .
C21 C20 C25 119.0(4) . .
C21 C20 P1 120.9(3) . .
C25 C20 P1 119.8(3) . .
C20 C21 C22 120.5(4) . .
C20 C21 H21 119.7 . .
C22 C21 H21 119.7 . .
C23 C22 C21 119.9(4) . .
C23 C22 H22 120.1 . .
C21 C22 H22 120.1 . .
C24 C23 C22 120.1(4) . .
C24 C23 H23 119.9 . .
C22 C23 H23 119.9 . .
C23 C24 C25 120.7(4) . .
C23 C24 H24 119.6 . .
C25 C24 H24 119.6 . .
C24 C25 C20 119.7(4) . .
C24 C25 H25 120.1 . .
C20 C25 H25 120.1 . .
C27 C26 C31 118.6(4) . .
C27 C26 P1 119.7(3) . .
C31 C26 P1 121.4(3) . .
C28 C27 C26 121.3(4) . .
C28 C27 H27 119.4 . .
C26 C27 H27 119.4 . .
C27 C28 C29 120.2(5) . .
C27 C28 H28 119.9 . .
C29 C28 H28 119.9 . .
C30 C29 C28 118.6(4) . .
C30 C29 H29 120.7 . .
C28 C29 H29 120.7 . .
C29 C30 C31 121.3(4) . .
C29 C30 H30 119.4 . .
C31 C30 H30 119.4 . .
C30 C31 C26 119.9(4) . .
C30 C31 H31 120.0 . .
C26 C31 H31 120.0 . .
C33 C32 C37 119.9(4) . .
C33 C32 P1 124.0(3) . .
C37 C32 P1 116.0(3) . .
C32 C33 C34 120.3(4) . .
C32 C33 H33 119.8 . .
C34 C33 H33 119.8 . .
C35 C34 C33 119.2(4) . .
C35 C34 H34 120.4 . .
C33 C34 H34 120.4 . .
C34 C35 C36 120.9(4) . .
C34 C35 H35 119.5 . .
C36 C35 H35 119.5 . .
C35 C36 C37 119.9(4) . .
C35 C36 H36 120.0 . .
C37 C36 H36 120.0 . .
C36 C37 C32 119.7(4) . .
C36 C37 H37 120.1 . .
C32 C37 H37 120.1 . .
C39 C38 C43 119.2(4) . .
C39 C38 P2 121.2(3) . .
C43 C38 P2 119.3(3) . .
C40 C39 C38 119.7(4) . .
C40 C39 H39 120.2 . .
C38 C39 H39 120.2 . .
C39 C40 C41 121.1(4) . .
C39 C40 H40 119.5 . .
C41 C40 H40 119.5 . .
C42 C41 C40 119.5(4) . .
C42 C41 H41 120.2 . .
C40 C41 H41 120.2 . .
C41 C42 C43 119.9(4) . .
C41 C42 H42 120.0 . .
C43 C42 H42 120.0 . .
C42 C43 C38 120.6(4) . .
C42 C43 H43 119.7 . .
C38 C43 H43 119.7 . .
C49 C44 C45 118.5(4) . .
C49 C44 P2 121.4(3) . .
C45 C44 P2 119.8(3) . .
C46 C45 C44 120.5(5) . .
C46 C45 H45 119.7 . .
C44 C45 H45 119.7 . .
C47 C46 C45 120.9(5) . .
C47 C46 H46 119.5 . .
C45 C46 H46 119.5 . .
C46 C47 C48 118.8(4) . .
C46 C47 H47 120.6 . .
C48 C47 H47 120.6 . .
C49 C48 C47 120.5(4) . .
C49 C48 H48 119.7 . .
C47 C48 H48 119.7 . .
C57 C56 C58 121.6 . .
C57 C56 H56 119.2 . .
C58 C56 H56 119.2 . .
C56 C57 C58 121.5(3) . 3_455
C56 C57 H57 119.3 . .
C58 C57 H57 119.3 3_455 .
C56 C58 C57 116.9(3) . 3_455
C56 C58 H58 121.6 . .
C57 C58 H58 121.6 3_455 .
C44 C49 C48 120.7(4) . .
C44 C49 H49 119.7 . .
C48 C49 H49 119.7 . .
C55 C50 C51 118.1(4) . .
C55 C50 P2 115.7(3) . .
C51 C50 P2 126.1(4) . .
C52 C51 C50 119.8(5) . .
C52 C51 H51 120.1 . .
C50 C51 H51 120.1 . .
C53 C52 C51 120.9(5) . .
C53 C52 H52 119.5 . .
C51 C52 H52 119.5 . .
C54 C53 C52 119.5(5) . .
C54 C53 H53 120.3 . .
C52 C53 H53 120.3 . .
C55 C54 C53 120.3(5) . .
C55 C54 H54 119.8 . .
C53 C54 H54 119.8 . .
C54 C55 C50 121.3(5) . .
C54 C55 H55 119.4 . .
C50 C55 H55 119.4 . .

loop_
_geom_bond_atom_site_label_1
_geom_bond_atom_site_label_2
_geom_bond_distance
_geom_bond_site_symmetry_2
Ru1 C1 1.848(4) .
Ru1 C9 2.092(4) .
Ru1 N1 2.130(3) .
Ru1 P2 2.3537(12) .
Ru1 P1 2.3599(11) .
Ru1 Cl1 2.5170(13) .
P1 C20 1.828(4) .
P1 C32 1.838(4) .
P1 C26 1.844(4) .
P2 C50 1.826(4) .
P2 C44 1.833(4) .
P2 C38 1.840(4) .
O1 C1 1.123(5) .
N1 C2 1.319(5) .
N1 C4 1.388(5) .
N2 C2 1.358(5) .
N2 C3 1.375(6) .
N2 C5 1.489(5) .
C2 H2 0.9500 .
C3 C4 1.363(5) .
C3 C14 1.484(6) .
C4 C8 1.472(6) .
C5 C7 1.491(6) .
C5 C6 1.503(6) .
C5 H5 1.0000 .
C6 H6A 0.9800 .
C6 H6B 0.9800 .
C6 H6C 0.9800 .
C7 H7A 0.9800 .
C7 H7B 0.9800 .
C7 H7C 0.9800 .
C8 C13 1.381(6) .
C8 C9 1.432(6) .
C9 C10 1.380(6) .
C10 C11 1.394(6) .
C10 H10 0.9500 .
C11 C12 1.372(6) .
C11 H11 0.9500 .
C12 C13 1.391(6) .
C12 H12 0.9500 .
C13 H13 0.9500 .
C14 C19 1.387(6) .
C14 C15 1.392(6) .
C15 C16 1.390(6) .
C15 H15 0.9500 .
C16 C17 1.369(7) .
C16 H16 0.9500 .
C17 C18 1.375(7) .
C17 H17 0.9500 .
C18 C19 1.393(6) .
C18 H18 0.9500 .
C19 H19 0.9500 .
C20 C21 1.376(6) .
C20 C25 1.402(6) .
C21 C22 1.391(6) .
C21 H21 0.9500 .
C22 C23 1.381(6) .
C22 H22 0.9500 .
C23 C24 1.362(6) .
C23 H23 0.9500 .
C24 C25 1.386(6) .
C24 H24 0.9500 .
C25 H25 0.9500 .
C26 C27 1.385(6) .
C26 C31 1.393(6) .
C27 C28 1.380(6) .
C27 H27 0.9500 .
C28 C29 1.397(7) .
C28 H28 0.9500 .
C29 C30 1.377(7) .
C29 H29 0.9500 .
C30 C31 1.392(6) .
C30 H30 0.9500 .
C31 H31 0.9500 .
C32 C33 1.373(6) .
C32 C37 1.395(6) .
C33 C34 1.399(6) .
C33 H33 0.9500 .
C34 C35 1.375(6) .
C34 H34 0.9500 .
C35 C36 1.378(6) .
C35 H35 0.9500 .
C36 C37 1.383(6) .
C36 H36 0.9500 .
C37 H37 0.9500 .
C38 C39 1.391(6) .
C38 C43 1.389(6) .
C39 C40 1.377(6) .
C39 H39 0.9500 .
C40 C41 1.383(6) .
C40 H40 0.9500 .
C41 C42 1.377(6) .
C41 H41 0.9500 .
C42 C43 1.385(6) .
C42 H42 0.9500 .
C43 H43 0.9500 .
C44 C49 1.381(6) .
C44 C45 1.401(6) .
C45 C46 1.388(6) .
C45 H45 0.9500 .
C46 C47 1.372(7) .
C46 H46 0.9500 .
C47 C48 1.399(6) .
C47 H47 0.9500 .
C48 C49 1.390(5) .
C48 H48 0.9500 .
C56 C57 1.3399 .
C56 C58 1.3688 .
C56 H56 0.9499 .
C57 C58 1.404(6) 3_455
C57 H57 0.9500 .
C58 C57 1.404(6) 3_455
C58 H58 0.9500 .
C49 H49 0.9500 .
C50 C55 1.400(6) .
C50 C51 1.404(6) .
C51 C52 1.382(7) .
C51 H51 0.9500 .
C52 C53 1.382(8) .
C52 H52 0.9500 .
C53 C54 1.382(7) .
C53 H53 0.9500 .
C54 C55 1.365(6) .
C54 H54 0.9500 .
C55 H55 0.9500 .

loop_
_geom_torsion_atom_site_label_1
_geom_torsion_atom_site_label_2
_geom_torsion_atom_site_label_3
_geom_torsion_atom_site_label_4
_geom_torsion
_geom_torsion_site_symmetry_4
C1 Ru1 P1 C20 57.4(2) .
C9 Ru1 P1 C20 -32.48(18) .
N1 Ru1 P1 C20 -110.94(17) .
P2 Ru1 P1 C20 83.3(10) .
Cl1 Ru1 P1 C20 159.99(15) .
C1 Ru1 P1 C32 -178.8(2) .
C9 Ru1 P1 C32 91.34(19) .
N1 Ru1 P1 C32 12.88(18) .
P2 Ru1 P1 C32 -152.9(10) .
Cl1 Ru1 P1 C32 -76.19(16) .
C1 Ru1 P1 C26 -59.1(2) .
C9 Ru1 P1 C26 -148.90(18) .
N1 Ru1 P1 C26 132.64(17) .
P2 Ru1 P1 C26 -33.1(10) .
Cl1 Ru1 P1 C26 43.57(14) .
C1 Ru1 P2 C50 -178.2(2) .
C9 Ru1 P2 C50 -88.36(19) .
N1 Ru1 P2 C50 -9.94(19) .
P1 Ru1 P2 C50 155.8(10) .
Cl1 Ru1 P2 C50 79.18(17) .
C1 Ru1 P2 C44 -52.4(2) .
C9 Ru1 P2 C44 37.48(19) .
N1 Ru1 P2 C44 115.90(18) .
P1 Ru1 P2 C44 -78.3(10) .
Cl1 Ru1 P2 C44 -154.98(16) .
C1 Ru1 P2 C38 65.2(2) .
C9 Ru1 P2 C38 155.03(18) .
N1 Ru1 P2 C38 -126.55(17) .
P1 Ru1 P2 C38 39.2(10) .
Cl1 Ru1 P2 C38 -37.43(15) .
C1 Ru1 N1 C2 -178.4(8) .
C9 Ru1 N1 C2 -179.4(5) .
P2 Ru1 N1 C2 91.2(4) .
P1 Ru1 N1 C2 -88.1(4) .
Cl1 Ru1 N1 C2 0.7(4) .
C1 Ru1 N1 C4 0.4(10) .
C9 Ru1 N1 C4 -0.6(3) .
P2 Ru1 N1 C4 -90.0(3) .
P1 Ru1 N1 C4 90.7(3) .
Cl1 Ru1 N1 C4 179.4(3) .
C9 Ru1 C1 O1 1(4) .
N1 Ru1 C1 O1 0(5) .
P2 Ru1 C1 O1 90(4) .
P1 Ru1 C1 O1 -91(4) .
Cl1 Ru1 C1 O1 -179(100) .
C4 N1 C2 N2 0.5(5) .
Ru1 N1 C2 N2 179.4(3) .
C3 N2 C2 N1 -0.6(5) .
C5 N2 C2 N1 -177.4(4) .
C2 N2 C3 C4 0.4(5) .
C5 N2 C3 C4 176.9(4) .
C2 N2 C3 C14 180.0(4) .
C5 N2 C3 C14 -3.5(7) .
N2 C3 C4 N1 0.0(5) .
C14 C3 C4 N1 -179.6(4) .
N2 C3 C4 C8 178.9(5) .
C14 C3 C4 C8 -0.6(8) .
C2 N1 C4 C3 -0.3(5) .
Ru1 N1 C4 C3 -179.4(3) .
C2 N1 C4 C8 -179.5(4) .
Ru1 N1 C4 C8 1.4(5) .
C2 N2 C5 C7 -114.3(5) .
C3 N2 C5 C7 69.6(6) .
C2 N2 C5 C6 114.2(5) .
C3 N2 C5 C6 -62.0(6) .
C3 C4 C8 C13 0.9(8) .
N1 C4 C8 C13 179.8(4) .
C3 C4 C8 C9 179.5(5) .
N1 C4 C8 C9 -1.6(5) .
C13 C8 C9 C10 -0.4(6) .
C4 C8 C9 C10 -179.1(4) .
C13 C8 C9 Ru1 179.7(3) .
C4 C8 C9 Ru1 1.0(5) .
C1 Ru1 C9 C10 0.1(4) .
N1 Ru1 C9 C10 179.9(4) .
P2 Ru1 C9 C10 -88.8(4) .
P1 Ru1 C9 C10 88.9(4) .
Cl1 Ru1 C9 C10 -179.8(3) .
C1 Ru1 C9 C8 180.0(3) .
N1 Ru1 C9 C8 -0.3(3) .
P2 Ru1 C9 C8 91.1(3) .
P1 Ru1 C9 C8 -91.2(3) .
Cl1 Ru1 C9 C8 0.1(8) .
C8 C9 C10 C11 0.0(6) .
Ru1 C9 C10 C11 179.9(3) .
C9 C10 C11 C12 -0.3(7) .
C10 C11 C12 C13 1.0(7) .
C9 C8 C13 C12 1.1(6) .
C4 C8 C13 C12 179.6(4) .
C11 C12 C13 C8 -1.3(6) .
C4 C3 C14 C19 -82.6(6) .
N2 C3 C14 C19 97.9(5) .
C4 C3 C14 C15 95.2(6) .
N2 C3 C14 C15 -84.3(6) .
C19 C14 C15 C16 0.3(6) .
C3 C14 C15 C16 -177.6(4) .
C14 C15 C16 C17 -0.2(7) .
C15 C16 C17 C18 0.0(7) .
C16 C17 C18 C19 0.1(7) .
C15 C14 C19 C18 -0.2(6) .
C3 C14 C19 C18 177.7(4) .
C17 C18 C19 C14 0.0(7) .
C32 P1 C20 C21 130.6(4) .
C26 P1 C20 C21 26.6(4) .
Ru1 P1 C20 C21 -100.0(4) .
C32 P1 C20 C25 -55.4(4) .
C26 P1 C20 C25 -159.4(4) .
Ru1 P1 C20 C25 74.0(4) .
C25 C20 C21 C22 0.5(7) .
P1 C20 C21 C22 174.6(3) .
C20 C21 C22 C23 1.3(7) .
C21 C22 C23 C24 -1.7(7) .
C22 C23 C24 C25 0.3(7) .
C23 C24 C25 C20 1.5(7) .
C21 C20 C25 C24 -1.9(7) .
P1 C20 C25 C24 -176.0(3) .
C20 P1 C26 C27 71.5(4) .
C32 P1 C26 C27 -37.3(4) .
Ru1 P1 C26 C27 -165.3(3) .
C20 P1 C26 C31 -103.0(4) .
C32 P1 C26 C31 148.2(3) .
Ru1 P1 C26 C31 20.2(4) .
C31 C26 C27 C28 0.8(7) .
P1 C26 C27 C28 -173.8(4) .
C26 C27 C28 C29 1.2(7) .
C27 C28 C29 C30 -1.5(8) .
C28 C29 C30 C31 -0.2(8) .
C29 C30 C31 C26 2.2(7) .
C27 C26 C31 C30 -2.5(6) .
P1 C26 C31 C30 172.1(3) .
C20 P1 C32 C33 -0.9(4) .
C26 P1 C32 C33 103.1(4) .
Ru1 P1 C32 C33 -128.1(4) .
C20 P1 C32 C37 -176.7(3) .
C26 P1 C32 C37 -72.8(3) .
Ru1 P1 C32 C37 56.0(4) .
C37 C32 C33 C34 -1.5(7) .
P1 C32 C33 C34 -177.2(3) .
C32 C33 C34 C35 1.3(7) .
C33 C34 C35 C36 -1.0(7) .
C34 C35 C36 C37 0.8(7) .
C35 C36 C37 C32 -1.0(7) .
C33 C32 C37 C36 1.3(6) .
P1 C32 C37 C36 177.4(3) .
C50 P2 C38 C39 -147.2(3) .
C44 P2 C38 C39 102.9(4) .
Ru1 P2 C38 C39 -22.2(4) .
C50 P2 C38 C43 39.1(4) .
C44 P2 C38 C43 -70.9(4) .
Ru1 P2 C38 C43 164.1(3) .
C43 C38 C39 C40 0.4(6) .
P2 C38 C39 C40 -173.3(3) .
C38 C39 C40 C41 0.1(6) .
C39 C40 C41 C42 -0.2(7) .
C40 C41 C42 C43 -0.4(7) .
C41 C42 C43 C38 1.0(6) .
C39 C38 C43 C42 -1.0(6) .
P2 C38 C43 C42 172.9(3) .
C50 P2 C44 C49 55.6(4) .
C38 P2 C44 C49 158.5(4) .
Ru1 P2 C44 C49 -74.1(4) .
C50 P2 C44 C45 -129.9(4) .
C38 P2 C44 C45 -27.0(4) .
Ru1 P2 C44 C45 100.5(4) .
C49 C44 C45 C46 -1.8(7) .
P2 C44 C45 C46 -176.4(4) .
C44 C45 C46 C47 -0.1(7) .
C45 C46 C47 C48 1.6(8) .
C46 C47 C48 C49 -1.2(7) .
C58 C56 C57 C58 0.4(3) 3_455
C57 C56 C58 C57 -0.4(3) 3_455
C45 C44 C49 C48 2.1(7) .
P2 C44 C49 C48 176.7(3) .
C47 C48 C49 C44 -0.7(7) .
C44 P2 C50 C55 170.0(3) .
C38 P2 C50 C55 66.3(4) .
Ru1 P2 C50 C55 -60.7(3) .
C44 P2 C50 C51 -7.7(4) .
C38 P2 C50 C51 -111.4(4) .
Ru1 P2 C50 C51 121.6(4) .
C55 C50 C51 C52 -2.9(7) .
P2 C50 C51 C52 174.7(4) .
C50 C51 C52 C53 2.8(8) .
C51 C52 C53 C54 -1.8(8) .
C52 C53 C54 C55 1.0(8) .
C53 C54 C55 C50 -1.1(7) .
C51 C50 C55 C54 2.1(6) .
P2 C50 C55 C54 -175.8(4) .
